data_1520396
loop_
_publ_author_name
'Taylor, P. G.'
'Callear, Samantha K.'
'Hursthouse, Michael B.'

_publ_section_title
;
 C9H12Cl2N2O3Si
;
_journal_name_full 'Crystal Structure Report Archive'
_journal_page_first 662
_journal_year 2009
_chemical_formula_sum 'C9 H12 Cl2 N2 O3 Si'
_chemical_formula_weight 295.20
_space_group_IT_number 9
_symmetry_cell_setting monoclinic
_symmetry_space_group_name_Hall 'C -2yc'
_symmetry_space_group_name_H-M 'C 1 c 1'
_atom_sites_solution_hydrogens geom
_atom_sites_solution_primary direct
_atom_sites_solution_secondary difmap
_cell_angle_alpha 90.00
_cell_angle_beta 116.560(3)
_cell_angle_gamma 90.00
_cell_formula_units_Z 4
_cell_length_a 10.6695(9)
_cell_length_b 17.3082(17)
_cell_length_c 7.7714(6)
_cell_measurement_reflns_used 21695
_cell_measurement_temperature 120(2)
_cell_measurement_theta_max 27.48
_cell_measurement_theta_min 2.91
_cell_volume 1283.7(2)
_computing_cell_refinement 'DENZO (Otwinowski & Minor, 1997) & COLLECT (Hooft, R.W.W., 1998)'
_computing_data_collection 'COLLECT (Hooft, R.W.W., 1998)'
_computing_data_reduction 'DENZO (Otwinowski & Minor, 1997) & COLLECT (Hooft, R.W.W., 1998)'
_computing_structure_refinement 'SHELXL-97 (Sheldrick, 2008)'
_diffrn_ambient_temperature 120(2)
_diffrn_measured_fraction_theta_full 0.999
_diffrn_measured_fraction_theta_max 0.999
_diffrn_measurement_device_type 'Bruker-Nonius APEX II CCD camera on \k-goniostat'
_diffrn_measurement_method '\f & \w scans'
_diffrn_radiation_monochromator '10cm confocal mirrors'
_diffrn_radiation_source 'Bruker-Nonius FR591 rotating anode'
_diffrn_radiation_type MoK\a
_diffrn_radiation_wavelength 0.71073
_diffrn_reflns_av_R_equivalents 0.0713
_diffrn_reflns_av_sigmaI/netI 0.0652
_diffrn_reflns_limit_h_max 13
_diffrn_reflns_limit_h_min -13
_diffrn_reflns_limit_k_max 22
_diffrn_reflns_limit_k_min -22
_diffrn_reflns_limit_l_max 10
_diffrn_reflns_limit_l_min -10
_diffrn_reflns_number 10860
_diffrn_reflns_theta_full 27.48
_diffrn_reflns_theta_max 27.48
_diffrn_reflns_theta_min 2.99
_exptl_absorpt_coefficient_mu 0.596
_exptl_absorpt_correction_T_max 0.9882
_exptl_absorpt_correction_T_min 0.9319
_exptl_absorpt_correction_type multi-scan
_exptl_absorpt_process_details 'SADABS 2007/2 (Sheldrick, G.M., 2007)'
_exptl_crystal_colour brown
_exptl_crystal_density_diffrn 1.527
_exptl_crystal_density_method 'not measured'
_exptl_crystal_description fragment
_exptl_crystal_F_000 608
_exptl_crystal_size_max 0.12
_exptl_crystal_size_mid 0.05
_exptl_crystal_size_min 0.02
_refine_diff_density_max 0.716
_refine_diff_density_min -0.364
_refine_diff_density_rms 0.084
_refine_ls_abs_structure_details 'Flack H D (1983), Acta Cryst. A39, 876-881'
_refine_ls_abs_structure_Flack 0.14(14)
_refine_ls_extinction_method none
_refine_ls_goodness_of_fit_ref 1.104
_refine_ls_hydrogen_treatment constr
_refine_ls_matrix_type full
_refine_ls_number_parameters 167
_refine_ls_number_reflns 2873
_refine_ls_number_restraints 8
_refine_ls_restrained_S_all 1.103
_refine_ls_R_factor_all 0.0982
_refine_ls_R_factor_gt 0.0664
_refine_ls_shift/su_max 0.000
_refine_ls_shift/su_mean 0.000
_refine_ls_structure_factor_coef Fsqd
_refine_ls_weighting_details 'calc w=1/[\s^2^(Fo^2^)+(0.0514P)^2^+3.6436P] where P=(Fo^2^+2Fc^2^)/3'
_refine_ls_weighting_scheme calc
_refine_ls_wR_factor_gt 0.1369
_refine_ls_wR_factor_ref 0.1554
_reflns_number_gt 2166
_reflns_number_total 2873
_reflns_threshold_expression >2\s(I)
_cod_data_source_file eCrystal-662.cif
_cod_data_source_block 2009src0288cc
_cod_depositor_comments
;
Citation :
Taylor, P. G. and Callear, Samantha K. and 
Hursthouse, Michael B. (2009) 
University of Southampton, Crystal Structure Report Archive. 
(doi:10.5258/ecrystals/662)

More at:
http://ecrystals.chem.soton.ac.uk/662/
;
_cod_original_cell_volume 1283.69(19)
_cod_original_sg_symbol_H-M Cc
_cod_database_code 1520396

loop_
_symmetry_equiv_pos_as_xyz
'x, y, z'
'x, -y, z+1/2'
'x+1/2, y+1/2, z'
'x+1/2, -y+1/2, z+1/2'

loop_
_atom_site_label
_atom_site_type_symbol
_atom_site_fract_x
_atom_site_fract_y
_atom_site_fract_z
_atom_site_U_iso_or_equiv
_atom_site_adp_type
_atom_site_occupancy
_atom_site_symmetry_multiplicity
_atom_site_calc_flag
_atom_site_refinement_flags
_atom_site_disorder_assembly
_atom_site_disorder_group
C10 C 0.311(2) 0.7792(7) 0.129(3) 0.048(2) Uani 0.646(5) 1 d PD A 1
H10A H 0.4119 0.7672 0.1950 0.058 Uiso 0.646(5) 1 calc PR A 1
H10B H 0.2600 0.7326 0.1379 0.058 Uiso 0.646(5) 1 calc PR A 1
Cl1 Cl 0.2669(3) 0.79419(14) -0.1038(3) 0.0562(8) Uani 0.646(5) 1 d P A 1
C11 C 0.372(2) 0.9511(9) 0.293(2) 0.048(2) Uani 0.646(5) 1 d PD A 1
H11A H 0.4726 0.9410 0.3536 0.072 Uiso 0.646(5) 1 calc PR A 1
H11B H 0.3495 0.9863 0.3747 0.072 Uiso 0.646(5) 1 calc PR A 1
H11C H 0.3433 0.9747 0.1668 0.072 Uiso 0.646(5) 1 calc PR A 1
C20 C 0.368(4) 0.9491(15) 0.259(5) 0.048(2) Uani 0.354(5) 1 d PD A 2
H20A H 0.4641 0.9505 0.3661 0.058 Uiso 0.354(5) 1 calc PR A 2
H20B H 0.3742 0.9539 0.1355 0.058 Uiso 0.354(5) 1 calc PR A 2
Cl2 Cl 0.2712(5) 1.0171(2) 0.2804(7) 0.0549(15) Uani 0.354(5) 1 d P A 2
C21 C 0.301(4) 0.7700(12) 0.147(6) 0.048(2) Uani 0.354(5) 1 d PD A 2
H21A H 0.2708 0.7803 0.0098 0.072 Uiso 0.354(5) 1 calc PR A 2
H21B H 0.2451 0.7277 0.1603 0.072 Uiso 0.354(5) 1 calc PR A 2
H21C H 0.4002 0.7555 0.2079 0.072 Uiso 0.354(5) 1 calc PR A 2
C2 C -0.1182(6) 0.8673(3) 0.2179(8) 0.0392(12) Uani 1 1 d . . .
H2 H -0.1129 0.8528 0.3389 0.047 Uiso 1 1 calc R . .
C3 C -0.2473(6) 0.8825(4) 0.0695(8) 0.0444(14) Uani 1 1 d . . .
C4 C -0.2488(6) 0.9026(3) -0.1087(8) 0.0416(12) Uani 1 1 d . . .
H4 H -0.3356 0.9127 -0.2174 0.050 Uiso 1 1 calc R . .
C5 C -0.1276(5) 0.9075(3) -0.1253(7) 0.0366(12) Uani 1 1 d . . .
C6 C 0.0047(5) 0.8917(3) 0.0315(7) 0.0391(12) Uani 1 1 d . . .
C7 C -0.3793(6) 0.8784(5) 0.0889(9) 0.0627(19) Uani 1 1 d . . .
H7A H -0.3991 0.9291 0.1275 0.094 Uiso 1 1 calc R . .
H7B H -0.3695 0.8400 0.1866 0.094 Uiso 1 1 calc R . .
H7C H -0.4566 0.8636 -0.0348 0.094 Uiso 1 1 calc R . .
C9 C 0.1393(5) 0.8521(4) 0.3569(8) 0.0436(14) Uani 1 1 d . A .
H9A H 0.1374 0.7990 0.4030 0.052 Uiso 1 1 calc R . .
H9B H 0.1632 0.8881 0.4661 0.052 Uiso 1 1 calc R . .
N1 N 0.0002(5) 0.8719(3) 0.2003(6) 0.0375(10) Uani 1 1 d . . .
N8 N -0.1362(5) 0.9266(3) -0.3121(6) 0.0431(12) Uani 1 1 d . . .
O6 O 0.1219(4) 0.8937(3) 0.0321(5) 0.0525(12) Uani 1 1 d . A .
O8A O -0.2519(4) 0.9281(3) -0.4509(6) 0.0578(12) Uani 1 1 d . . .
O8B O -0.0293(5) 0.9410(3) -0.3266(6) 0.0634(13) Uani 1 1 d . . .
Si1 Si 0.27582(15) 0.85885(11) 0.26489(19) 0.0465(4) Uani 1 1 d D . .
Cl3 Cl 0.43608(14) 0.81118(9) 0.55445(19) 0.0486(4) Uani 1 1 d . A .

loop_
_atom_site_aniso_label
_atom_site_aniso_U_11
_atom_site_aniso_U_22
_atom_site_aniso_U_33
_atom_site_aniso_U_23
_atom_site_aniso_U_13
_atom_site_aniso_U_12
C10 0.042(3) 0.055(3) 0.040(5) 0.013(3) 0.011(3) -0.011(2)
Cl1 0.0722(17) 0.0588(16) 0.0431(14) -0.0081(11) 0.0307(12) 0.0066(12)
C11 0.042(3) 0.055(3) 0.040(5) 0.013(3) 0.011(3) -0.011(2)
C20 0.042(3) 0.055(3) 0.040(5) 0.013(3) 0.011(3) -0.011(2)
Cl2 0.075(3) 0.038(2) 0.050(3) -0.0031(19) 0.027(2) -0.003(2)
C21 0.042(3) 0.055(3) 0.040(5) 0.013(3) 0.011(3) -0.011(2)
C2 0.041(3) 0.041(3) 0.035(3) -0.004(2) 0.018(2) -0.003(2)
C3 0.034(3) 0.057(4) 0.043(3) -0.005(3) 0.018(3) 0.001(3)
C4 0.035(3) 0.038(3) 0.040(3) -0.002(2) 0.006(2) 0.003(2)
C5 0.036(3) 0.034(3) 0.030(3) -0.001(2) 0.006(2) -0.002(2)
C6 0.034(3) 0.041(3) 0.036(3) 0.002(2) 0.009(2) -0.006(2)
C7 0.035(3) 0.095(6) 0.054(4) -0.006(4) 0.017(3) 0.009(3)
C9 0.030(3) 0.059(4) 0.032(3) 0.013(3) 0.006(2) -0.006(2)
N1 0.039(2) 0.042(3) 0.025(2) -0.0002(19) 0.0083(18) -0.008(2)
N8 0.048(3) 0.041(3) 0.032(3) 0.0058(19) 0.010(2) -0.003(2)
O6 0.027(2) 0.082(3) 0.038(2) 0.021(2) 0.0063(17) -0.010(2)
O8A 0.046(2) 0.064(3) 0.039(2) 0.012(2) -0.0027(19) -0.007(2)
O8B 0.051(3) 0.094(4) 0.040(2) 0.019(2) 0.016(2) 0.005(2)
Si1 0.0291(7) 0.0670(11) 0.0325(7) 0.0125(8) 0.0041(6) -0.0102(7)
Cl3 0.0365(7) 0.0571(9) 0.0359(6) 0.0082(7) 0.0016(5) -0.0043(6)

loop_
_atom_type_symbol
_atom_type_description
_atom_type_scat_dispersion_real
_atom_type_scat_dispersion_imag
_atom_type_scat_source
C C 0.0033 0.0016 'International Tables Vol C Tables 4.2.6.8 and 6.1.1.4'
H H 0.0000 0.0000 'International Tables Vol C Tables 4.2.6.8 and 6.1.1.4'
N N 0.0061 0.0033 'International Tables Vol C Tables 4.2.6.8 and 6.1.1.4'
O O 0.0106 0.0060 'International Tables Vol C Tables 4.2.6.8 and 6.1.1.4'
Si Si 0.0817 0.0704 'International Tables Vol C Tables 4.2.6.8 and 6.1.1.4'
Cl Cl 0.1484 0.1585 'International Tables Vol C Tables 4.2.6.8 and 6.1.1.4'

loop_
_geom_angle_atom_site_label_1
_geom_angle_atom_site_label_2
_geom_angle_atom_site_label_3
_geom_angle
_geom_angle_site_symmetry_1
_geom_angle_site_symmetry_3
Cl1 C10 Si1 117.8(10) . .
Cl1 C10 H10A 107.9 . .
Si1 C10 H10A 107.9 . .
Cl1 C10 H10B 107.9 . .
Si1 C10 H10B 107.9 . .
H10A C10 H10B 107.2 . .
Si1 C11 H11A 109.5 . .
Si1 C11 H11B 109.5 . .
Si1 C11 H11C 109.5 . .
Cl2 C20 Si1 103.6(18) . .
Cl2 C20 H20A 111.0 . .
Si1 C20 H20A 111.0 . .
Cl2 C20 H20B 111.0 . .
Si1 C20 H20B 111.0 . .
H20A C20 H20B 109.0 . .
Si1 C21 H21A 109.5 . .
Si1 C21 H21B 109.5 . .
H21A C21 H21B 109.5 . .
Si1 C21 H21C 109.5 . .
H21A C21 H21C 109.5 . .
H21B C21 H21C 109.5 . .
N1 C2 C3 123.0(5) . .
N1 C2 H2 118.5 . .
C3 C2 H2 118.5 . .
C2 C3 C4 115.9(5) . .
C2 C3 C7 123.3(6) . .
C4 C3 C7 120.8(5) . .
C5 C4 C3 120.8(5) . .
C5 C4 H4 119.6 . .
C3 C4 H4 119.6 . .
C4 C5 C6 122.0(5) . .
C4 C5 N8 118.2(5) . .
C6 C5 N8 119.8(5) . .
O6 C6 N1 117.7(5) . .
O6 C6 C5 127.4(5) . .
N1 C6 C5 114.9(5) . .
C3 C7 H7A 109.5 . .
C3 C7 H7B 109.5 . .
H7A C7 H7B 109.5 . .
C3 C7 H7C 109.5 . .
H7A C7 H7C 109.5 . .
H7B C7 H7C 109.5 . .
N1 C9 Si1 109.5(4) . .
N1 C9 H9A 109.8 . .
Si1 C9 H9A 109.8 . .
N1 C9 H9B 109.8 . .
Si1 C9 H9B 109.8 . .
H9A C9 H9B 108.2 . .
C2 N1 C6 123.4(5) . .
C2 N1 C9 123.4(4) . .
C6 N1 C9 113.1(4) . .
O8B N8 O8A 122.0(5) . .
O8B N8 C5 119.7(4) . .
O8A N8 C5 118.3(5) . .
C6 O6 Si1 115.4(4) . .
C11 Si1 C20 8.0(15) . .
C11 Si1 C21 125.0(12) . .
C20 Si1 C21 118.9(12) . .
C11 Si1 C10 117.6(7) . .
C20 Si1 C10 111.2(14) . .
C21 Si1 C10 8.0(12) . .
C11 Si1 C9 119.0(7) . .
C20 Si1 C9 124.7(13) . .
C21 Si1 C9 116.0(9) . .
C10 Si1 C9 123.2(5) . .
C11 Si1 O6 92.0(6) . .
C20 Si1 O6 87.2(12) . .
C21 Si1 O6 92.6(14) . .
C10 Si1 O6 90.0(7) . .
C9 Si1 O6 84.1(2) . .
C11 Si1 Cl3 93.6(6) . .
C20 Si1 Cl3 99.0(11) . .
C21 Si1 Cl3 88.8(14) . .
C10 Si1 Cl3 92.3(7) . .
C9 Si1 Cl3 88.23(16) . .
O6 Si1 Cl3 171.99(14) . .

loop_
_geom_bond_atom_site_label_1
_geom_bond_atom_site_label_2
_geom_bond_distance
_geom_bond_site_symmetry_2
C10 Cl1 1.672(18) .
C10 Si1 1.873(10) .
C10 H10A 0.9900 .
C10 H10B 0.9900 .
C11 Si1 1.855(9) .
C11 H11A 0.9800 .
C11 H11B 0.9800 .
C11 H11C 0.9800 .
C20 Cl2 1.63(4) .
C20 Si1 1.860(14) .
C20 H20A 0.9900 .
C20 H20B 0.9900 .
C21 Si1 1.871(14) .
C21 H21A 0.9800 .
C21 H21B 0.9800 .
C21 H21C 0.9800 .
C2 N1 1.333(7) .
C2 C3 1.369(8) .
C2 H2 0.9500 .
C3 C4 1.421(8) .
C3 C7 1.484(8) .
C4 C5 1.359(8) .
C4 H4 0.9500 .
C5 C6 1.419(7) .
C5 N8 1.451(7) .
C6 O6 1.249(7) .
C6 N1 1.377(7) .
C7 H7A 0.9800 .
C7 H7B 0.9800 .
C7 H7C 0.9800 .
C9 N1 1.479(6) .
C9 Si1 1.892(6) .
C9 H9A 0.9900 .
C9 H9B 0.9900 .
N8 O8B 1.222(6) .
N8 O8A 1.223(6) .
O6 Si1 1.918(4) .
Si1 Cl3 2.2864(19) .
